data_4122439
loop_
_publ_author_name
'Tran, Camly T.'
'Williard, Paul G.'
'Kim, Eunsuk'

_publ_section_title
;
 Nitric Oxide Reactivity of [2Fe-2S] Clusters Leading to H2S Generation.
;
_journal_issue 34
_journal_name_full 'Journal of the American Chemical Society'
_journal_page_first 11874
_journal_paper_doi 10.1021/ja505415c
_journal_volume 136
_journal_year 2014
_chemical_formula_sum 'C44 H68 Fe2 N2 O4 S6'
_chemical_formula_weight 993.06
_chemical_name_common esk15jan14
_space_group_crystal_system triclinic
_space_group_IT_number 2
_space_group_name_Hall '-P 1'
_space_group_name_H-M_alt 'P -1'
_symmetry_space_group_name_Hall '-P 1'
_symmetry_space_group_name_H-M 'P -1'
_atom_sites_solution_hydrogens geom
_cell_angle_alpha 76.268(3)
_cell_angle_beta 85.716(3)
_cell_angle_gamma 63.111(3)
_cell_formula_units_Z 1
_cell_length_a 10.3162(13)
_cell_length_b 10.3415(12)
_cell_length_c 13.3153(16)
_cell_measurement_reflns_used 9961
_cell_measurement_temperature 183.(2)
_cell_measurement_theta_max 28.1022
_cell_measurement_theta_min 2.2152
_cell_volume 1229.9(3)
_computing_cell_refinement 'SAINT V8.34A (Bruker AXS Inc., 2013)'
_computing_data_reduction 'SAINT V8.34A (Bruker AXS Inc., 2013)'
_computing_structure_refinement 'SHELXL-2013 (Sheldrick, 2013)'
_diffrn_ambient_temperature 183.(2)
_diffrn_detector_area_resol_mean 10.4167
_diffrn_measured_fraction_theta_full 0.978
_diffrn_measured_fraction_theta_max 0.978
_diffrn_radiation_wavelength 0.71073
_diffrn_reflns_av_R_equivalents 0.0193
_diffrn_reflns_av_unetI/netI 0.0153
_diffrn_reflns_limit_h_max 12
_diffrn_reflns_limit_h_min -12
_diffrn_reflns_limit_k_max 10
_diffrn_reflns_limit_k_min -12
_diffrn_reflns_limit_l_max 16
_diffrn_reflns_limit_l_min -16
_diffrn_reflns_number 19554
_diffrn_reflns_theta_full 26.37
_diffrn_reflns_theta_max 26.37
_diffrn_reflns_theta_min 2.21
_exptl_absorpt_coefficient_mu 0.885
_exptl_absorpt_correction_T_max 0.86
_exptl_absorpt_correction_T_min 0.78
_exptl_absorpt_correction_type multi-scan
_exptl_absorpt_process_details 'SADABS V2012/1 (Bruker AXS Inc.)'
_exptl_crystal_colour 'metallic dark brown-gold'
_exptl_crystal_density_diffrn 1.341
_exptl_crystal_density_method 'not measured'
_exptl_crystal_description bricklike
_exptl_crystal_F_000 526
_exptl_crystal_size_max 0.280
_exptl_crystal_size_mid 0.250
_exptl_crystal_size_min 0.180
_refine_diff_density_max 0.257
_refine_diff_density_min -0.216
_refine_ls_extinction_method none
_refine_ls_goodness_of_fit_ref 1.006
_refine_ls_hydrogen_treatment constr
_refine_ls_matrix_type full
_refine_ls_number_parameters 268
_refine_ls_number_reflns 4910
_refine_ls_number_restraints 0
_refine_ls_restrained_S_all 1.006
_refine_ls_R_factor_all 0.0267
_refine_ls_R_factor_gt 0.0238
_refine_ls_shift/su_max 0.001
_refine_ls_shift/su_mean 0.000
_refine_ls_structure_factor_coef Fsqd
_refine_ls_weighting_details 'w=1/[\s^2^(Fo^2^)+(0.0433P)^2^+0.3459P] where P=(Fo^2^+2Fc^2^)/3'
_refine_ls_weighting_scheme calc
_refine_ls_wR_factor_gt 0.0657
_refine_ls_wR_factor_ref 0.0680
_reflns_number_gt 4519
_reflns_number_total 4910
_reflns_threshold_expression 'I > 2\s(I)'
_cod_data_source_file ja505415c_si_002.cif
_cod_data_source_block I
_cod_depositor_comments 'Adding full bibliography for 4122439.cif.'
_cod_database_code 4122439

loop_
_space_group_symop_operation_xyz
'x, y, z'
'-x, -y, -z'

loop_
_atom_site_type_symbol
_atom_site_label
_atom_site_fract_x
_atom_site_fract_y
_atom_site_fract_z
_atom_site_U_iso_or_equiv
_atom_site_adp_type
_atom_site_calc_flag
_atom_site_refinement_flags_adp
_atom_site_refinement_flags_posn
_atom_site_occupancy
C C1 0.73134(14) 0.30936(15) 0.64195(10) 0.0244(3) Uani d . . 1
C C2 0.83832(15) 0.18428(15) 0.70681(11) 0.0265(3) Uani d . . 1
H H2 0.8954 0.0976 0.6813 0.032 Uiso calc U R 1
C C3 0.86233(15) 0.18475(16) 0.80750(11) 0.0274(3) Uani d . . 1
H H3 0.9354 0.0987 0.8504 0.033 Uiso calc U R 1
C C4 0.77986(15) 0.31094(16) 0.84630(11) 0.0271(3) Uani d . . 1
C C5 0.67172(15) 0.43566(16) 0.78377(11) 0.0282(3) Uani d . . 1
H H5 0.6141 0.5216 0.8099 0.034 Uiso calc U R 1
C C6 0.64820(15) 0.43416(15) 0.68241(11) 0.0269(3) Uani d . . 1
H H6 0.5741 0.5198 0.64 0.032 Uiso calc U R 1
C C7 0.7371(2) 0.42993(19) 0.98676(13) 0.0453(4) Uani d . . 1
H H7A 0.7523 0.5128 0.9441 0.068 Uiso calc U R 1
H H7B 0.7719 0.4097 1.058 0.068 Uiso calc U R 1
H H7C 0.6331 0.4562 0.986 0.068 Uiso calc U R 1
C C8 0.68031(15) 0.17551(14) 0.24573(10) 0.0250(3) Uani d . . 1
C C9 0.56866(15) 0.17927(15) 0.31216(11) 0.0268(3) Uani d . . 1
H H9 0.5758 0.186 0.3813 0.032 Uiso calc U R 1
C C10 0.44627(16) 0.17334(16) 0.27957(11) 0.0296(3) Uani d . . 1
H H10 0.3719 0.1747 0.3265 0.035 Uiso calc U R 1
C C11 0.43363(16) 0.16544(16) 0.17858(11) 0.0305(3) Uani d . . 1
C C12 0.54685(18) 0.15657(18) 0.11239(11) 0.0340(3) Uani d . . 1
H H12 0.5404 0.1477 0.0438 0.041 Uiso calc U R 1
C C13 0.66833(16) 0.16049(16) 0.14538(11) 0.0301(3) Uani d . . 1
H H13 0.7451 0.1529 0.0994 0.036 Uiso calc U R 1
C C14 0.20024(18) 0.1685(2) 0.20259(15) 0.0483(4) Uani d . . 1
H H14A 0.2375 0.0836 0.2623 0.072 Uiso calc U R 1
H H14B 0.1257 0.1633 0.1645 0.072 Uiso calc U R 1
H H14C 0.1576 0.2615 0.2265 0.072 Uiso calc U R 1
C C15 0.64431(16) 0.65083(17) 0.25290(12) 0.0326(3) Uani d . . 1
H H15A 0.6778 0.575 0.211 0.039 Uiso calc U R 1
H H15B 0.6075 0.6119 0.3179 0.039 Uiso calc U R 1
C C16 0.52020(18) 0.79169(19) 0.19416(14) 0.0418(4) Uani d . . 1
H H16A 0.48 0.8644 0.2376 0.063 Uiso calc U R 1
H H16B 0.4441 0.7683 0.1761 0.063 Uiso calc U R 1
H H16C 0.5562 0.8334 0.1308 0.063 Uiso calc U R 1
C C17 0.83753(16) 0.72826(17) 0.18263(11) 0.0326(3) Uani d . . 1
H H17A 0.7637 0.8287 0.1482 0.039 Uiso calc U R 1
H H17B 0.9216 0.7389 0.2038 0.039 Uiso calc U R 1
C C18 0.8872(2) 0.6318(2) 0.10491(15) 0.0539(5) Uani d . . 1
H H18A 0.954 0.5296 0.1393 0.081 Uiso calc U R 1
H H18B 0.9372 0.6707 0.0496 0.081 Uiso calc U R 1
H H18C 0.8026 0.6325 0.0753 0.081 Uiso calc U R 1
C C19 0.72830(16) 0.78719(17) 0.34319(12) 0.0314(3) Uani d . . 1
H H19A 0.6678 0.8861 0.2984 0.038 Uiso calc U R 1
H H19B 0.8169 0.7891 0.3652 0.038 Uiso calc U R 1
C C20 0.64463(19) 0.7641(2) 0.43821(13) 0.0444(4) Uani d . . 1
H H20A 0.5505 0.7749 0.4172 0.067 Uiso calc U R 1
H H20B 0.6288 0.8384 0.4778 0.067 Uiso calc U R 1
H H20C 0.7003 0.664 0.4813 0.067 Uiso calc U R 1
C C21 0.88439(16) 0.52022(16) 0.33839(12) 0.0330(3) Uani d . . 1
H H21A 0.9022 0.446 0.2972 0.04 Uiso calc U R 1
H H21B 0.8418 0.4916 0.4039 0.04 Uiso calc U R 1
C C22 1.02904(18) 0.51179(19) 0.36362(14) 0.0437(4) Uani d . . 1
H H22A 1.0764 0.5317 0.2993 0.066 Uiso calc U R 1
H H22B 1.0913 0.4121 0.4047 0.066 Uiso calc U R 1
H H22C 1.0131 0.5861 0.4032 0.066 Uiso calc U R 1
Fe Fe1 0.88100(2) 0.12334(2) 0.45383(2) 0.02287(7) Uani d . . 1
N N1 0.77351(12) 0.67144(13) 0.27920(9) 0.0256(2) Uani d . . 1
O O1 0.81521(12) 0.30089(12) 0.94646(8) 0.0350(2) Uani d . . 1
O O2 0.31697(12) 0.16450(14) 0.13609(9) 0.0411(3) Uani d . . 1
S S1 1.10013(4) 0.10144(4) 0.47653(3) 0.02711(9) Uani d . . 1
S S2 0.69596(4) 0.31742(4) 0.51188(3) 0.02865(9) Uani d . . 1
S S3 0.83311(4) 0.19562(4) 0.27747(3) 0.02807(9) Uani d . . 1

loop_
_atom_site_aniso_label
_atom_site_aniso_U_11
_atom_site_aniso_U_22
_atom_site_aniso_U_33
_atom_site_aniso_U_12
_atom_site_aniso_U_13
_atom_site_aniso_U_23
C1 0.0256(6) 0.0257(7) 0.0260(7) -0.0147(6) 0.0027(5) -0.0067(5)
C2 0.0279(7) 0.0228(7) 0.0302(7) -0.0123(6) 0.0031(5) -0.0076(5)
C3 0.0286(7) 0.0245(7) 0.0284(7) -0.0130(6) -0.0012(5) -0.0021(5)
C4 0.0334(7) 0.0306(7) 0.0245(7) -0.0209(6) 0.0030(5) -0.0060(6)
C5 0.0334(7) 0.0245(7) 0.0302(7) -0.0152(6) 0.0061(6) -0.0095(6)
C6 0.0275(7) 0.0235(7) 0.0298(7) -0.0122(6) 0.0007(5) -0.0046(5)
C7 0.0713(12) 0.0389(9) 0.0318(8) -0.0275(9) 0.0026(8) -0.0137(7)
C8 0.0326(7) 0.0189(6) 0.0231(7) -0.0123(6) -0.0041(5) -0.0011(5)
C9 0.0329(7) 0.0225(7) 0.0236(7) -0.0108(6) -0.0006(5) -0.0058(5)
C10 0.0313(7) 0.0263(7) 0.0295(7) -0.0127(6) 0.0027(6) -0.0046(6)
C11 0.0337(7) 0.0271(7) 0.0316(7) -0.0164(6) -0.0072(6) 0.0001(6)
C12 0.0478(9) 0.0404(8) 0.0214(7) -0.0273(7) -0.0030(6) -0.0032(6)
C13 0.0377(8) 0.0341(8) 0.0224(7) -0.0212(7) 0.0012(6) -0.0030(6)
C14 0.0346(9) 0.0555(11) 0.0606(11) -0.0253(8) 0.0010(8) -0.0127(9)
C15 0.0322(7) 0.0343(8) 0.0401(8) -0.0225(7) -0.0045(6) -0.0069(6)
C16 0.0368(8) 0.0461(10) 0.0466(9) -0.0250(8) -0.0125(7) -0.0002(7)
C17 0.0347(8) 0.0372(8) 0.0304(8) -0.0219(7) 0.0013(6) -0.0035(6)
C18 0.0593(12) 0.0700(13) 0.0421(10) -0.0336(10) 0.0108(9) -0.0232(9)
C19 0.0335(7) 0.0310(8) 0.0359(8) -0.0175(6) -0.0005(6) -0.0118(6)
C20 0.0422(9) 0.0591(11) 0.0355(9) -0.0238(8) 0.0052(7) -0.0162(8)
C21 0.0324(8) 0.0247(7) 0.0413(8) -0.0151(6) -0.0043(6) 0.0003(6)
C22 0.0335(8) 0.0386(9) 0.0533(10) -0.0174(7) -0.0105(7) 0.0060(8)
Fe1 0.02601(11) 0.02186(11) 0.02156(11) -0.01154(8) -0.00239(7) -0.00379(8)
N1 0.0276(6) 0.0242(6) 0.0297(6) -0.0162(5) -0.0019(5) -0.0043(5)
O1 0.0482(6) 0.0346(6) 0.0249(5) -0.0202(5) 0.0001(4) -0.0078(4)
O2 0.0398(6) 0.0527(7) 0.0380(6) -0.0294(6) -0.0075(5) -0.0027(5)
S1 0.03060(18) 0.02603(18) 0.02861(18) -0.01713(15) -0.00339(13) -0.00260(14)
S2 0.02844(18) 0.02742(18) 0.02694(18) -0.00858(14) -0.00279(13) -0.00764(14)
S3 0.03330(19) 0.03170(19) 0.02240(17) -0.01856(15) -0.00277(13) -0.00240(14)

loop_
_atom_type_symbol
_atom_type_description
_atom_type_scat_dispersion_real
_atom_type_scat_dispersion_imag
_atom_type_scat_source
C C 0.0033 0.0016 'International Tables Vol C Tables 4.2.6.8 and 6.1.1.4'
H H 0.0000 0.0000 'International Tables Vol C Tables 4.2.6.8 and 6.1.1.4'
N N 0.0061 0.0033 'International Tables Vol C Tables 4.2.6.8 and 6.1.1.4'
O O 0.0106 0.0060 'International Tables Vol C Tables 4.2.6.8 and 6.1.1.4'
S S 0.1246 0.1234 'International Tables Vol C Tables 4.2.6.8 and 6.1.1.4'
Fe Fe 0.3463 0.8444 'International Tables Vol C Tables 4.2.6.8 and 6.1.1.4'

loop_
_geom_angle_atom_site_label_1
_geom_angle_atom_site_label_2
_geom_angle_atom_site_label_3
_geom_angle_site_symmetry_1
_geom_angle_site_symmetry_3
_geom_angle
C6 C1 C2 . . 117.96(12)
C6 C1 S2 . . 118.52(11)
C2 C1 S2 . . 123.52(10)
C3 C2 C1 . . 121.06(12)
C3 C2 H2 . . 119.5
C1 C2 H2 . . 119.5
C2 C3 C4 . . 120.30(13)
C2 C3 H3 . . 119.8
C4 C3 H3 . . 119.8
O1 C4 C5 . . 124.81(13)
O1 C4 C3 . . 115.56(13)
C5 C4 C3 . . 119.63(13)
C4 C5 C6 . . 119.67(13)
C4 C5 H5 . . 120.2
C6 C5 H5 . . 120.2
C5 C6 C1 . . 121.36(13)
C5 C6 H6 . . 119.3
C1 C6 H6 . . 119.3
O1 C7 H7A . . 109.5
O1 C7 H7B . . 109.5
H7A C7 H7B . . 109.5
O1 C7 H7C . . 109.5
H7A C7 H7C . . 109.5
H7B C7 H7C . . 109.5
C9 C8 C13 . . 117.65(13)
C9 C8 S3 . . 124.56(10)
C13 C8 S3 . . 117.74(11)
C10 C9 C8 . . 121.50(13)
C10 C9 H9 . . 119.2
C8 C9 H9 . . 119.2
C11 C10 C9 . . 119.82(13)
C11 C10 H10 . . 120.1
C9 C10 H10 . . 120.1
O2 C11 C10 . . 125.49(14)
O2 C11 C12 . . 115.33(13)
C10 C11 C12 . . 119.18(13)
C13 C12 C11 . . 120.70(13)
C13 C12 H12 . . 119.6
C11 C12 H12 . . 119.6
C12 C13 C8 . . 121.03(13)
C12 C13 H13 . . 119.5
C8 C13 H13 . . 119.5
O2 C14 H14A . . 109.5
O2 C14 H14B . . 109.5
H14A C14 H14B . . 109.5
O2 C14 H14C . . 109.5
H14A C14 H14C . . 109.5
H14B C14 H14C . . 109.5
C16 C15 N1 . . 114.26(12)
C16 C15 H15A . . 108.7
N1 C15 H15A . . 108.7
C16 C15 H15B . . 108.7
N1 C15 H15B . . 108.7
H15A C15 H15B . . 107.6
C15 C16 H16A . . 109.5
C15 C16 H16B . . 109.5
H16A C16 H16B . . 109.5
C15 C16 H16C . . 109.5
H16A C16 H16C . . 109.5
H16B C16 H16C . . 109.5
C18 C17 N1 . . 115.38(13)
C18 C17 H17A . . 108.4
N1 C17 H17A . . 108.4
C18 C17 H17B . . 108.4
N1 C17 H17B . . 108.4
H17A C17 H17B . . 107.5
C17 C18 H18A . . 109.5
C17 C18 H18B . . 109.5
H18A C18 H18B . . 109.5
C17 C18 H18C . . 109.5
H18A C18 H18C . . 109.5
H18B C18 H18C . . 109.5
N1 C19 C20 . . 115.62(12)
N1 C19 H19A . . 108.4
C20 C19 H19A . . 108.4
N1 C19 H19B . . 108.4
C20 C19 H19B . . 108.4
H19A C19 H19B . . 107.4
C19 C20 H20A . . 109.5
C19 C20 H20B . . 109.5
H20A C20 H20B . . 109.5
C19 C20 H20C . . 109.5
H20A C20 H20C . . 109.5
H20B C20 H20C . . 109.5
N1 C21 C22 . . 115.32(12)
N1 C21 H21A . . 108.4
C22 C21 H21A . . 108.4
N1 C21 H21B . . 108.4
C22 C21 H21B . . 108.4
H21A C21 H21B . . 107.5
C21 C22 H22A . . 109.5
C21 C22 H22B . . 109.5
H22A C22 H22B . . 109.5
C21 C22 H22C . . 109.5
H22A C22 H22C . . 109.5
H22B C22 H22C . . 109.5
S1 Fe1 S1 . 2_756 104.308(13)
S1 Fe1 S3 . . 106.079(15)
S1 Fe1 S3 2_756 . 113.484(15)
S1 Fe1 S2 . . 114.377(16)
S1 Fe1 S2 2_756 . 116.068(17)
S3 Fe1 S2 . . 102.380(16)
S1 Fe1 Fe1 . 2_756 52.289(13)
S1 Fe1 Fe1 2_756 2_756 52.019(12)
S3 Fe1 Fe1 . 2_756 123.412(15)
S2 Fe1 Fe1 . 2_756 133.987(16)
C19 N1 C21 . . 111.19(11)
C19 N1 C17 . . 105.82(10)
C21 N1 C17 . . 110.95(11)
C19 N1 C15 . . 110.97(11)
C21 N1 C15 . . 106.45(10)
C17 N1 C15 . . 111.55(11)
C4 O1 C7 . . 116.87(12)
C11 O2 C14 . . 117.07(13)
Fe1 S1 Fe1 . 2_756 75.692(13)
C1 S2 Fe1 . . 110.96(5)
C8 S3 Fe1 . . 110.94(5)

loop_
_geom_bond_atom_site_label_1
_geom_bond_atom_site_label_2
_geom_bond_site_symmetry_2
_geom_bond_distance
C1 C6 . 1.3970(19)
C1 C2 . 1.3992(19)
C1 S2 . 1.7715(14)
C2 C3 . 1.383(2)
C2 H2 . 0.95
C3 C4 . 1.394(2)
C3 H3 . 0.95
C4 O1 . 1.3765(17)
C4 C5 . 1.389(2)
C5 C6 . 1.394(2)
C5 H5 . 0.95
C6 H6 . 0.95
C7 O1 . 1.4216(19)
C7 H7A . 0.98
C7 H7B . 0.98
C7 H7C . 0.98
C8 C9 . 1.391(2)
C8 C13 . 1.4019(19)
C8 S3 . 1.7733(14)
C9 C10 . 1.397(2)
C9 H9 . 0.95
C10 C11 . 1.386(2)
C10 H10 . 0.95
C11 O2 . 1.3724(18)
C11 C12 . 1.392(2)
C12 C13 . 1.379(2)
C12 H12 . 0.95
C13 H13 . 0.95
C14 O2 . 1.431(2)
C14 H14A . 0.98
C14 H14B . 0.98
C14 H14C . 0.98
C15 C16 . 1.515(2)
C15 N1 . 1.5188(17)
C15 H15A . 0.99
C15 H15B . 0.99
C16 H16A . 0.98
C16 H16B . 0.98
C16 H16C . 0.98
C17 C18 . 1.509(2)
C17 N1 . 1.5166(18)
C17 H17A . 0.99
C17 H17B . 0.99
C18 H18A . 0.98
C18 H18B . 0.98
C18 H18C . 0.98
C19 N1 . 1.5153(18)
C19 C20 . 1.511(2)
C19 H19A . 0.99
C19 H19B . 0.99
C20 H20A . 0.98
C20 H20B . 0.98
C20 H20C . 0.98
C21 N1 . 1.5188(18)
C21 C22 . 1.513(2)
C21 H21A . 0.99
C21 H21B . 0.99
C22 H22A . 0.98
C22 H22B . 0.98
C22 H22C . 0.98
Fe1 S1 . 2.2045(5)
Fe1 S1 2_756 2.2126(5)
Fe1 S3 . 2.3072(5)
Fe1 S2 . 2.3066(4)
Fe1 Fe1 2_756 2.7100(4)
S1 Fe1 2_756 2.2126(5)

loop_
_geom_torsion_atom_site_label_1
_geom_torsion_atom_site_label_2
_geom_torsion_atom_site_label_3
_geom_torsion_atom_site_label_4
_geom_torsion
C6 C1 C2 C3 -0.81(19)
S2 C1 C2 C3 179.28(10)
C1 C2 C3 C4 -0.1(2)
C2 C3 C4 O1 -178.36(12)
C2 C3 C4 C5 1.0(2)
O1 C4 C5 C6 178.34(12)
C3 C4 C5 C6 -0.9(2)
C4 C5 C6 C1 0.0(2)
C2 C1 C6 C5 0.9(2)
S2 C1 C6 C5 -179.23(10)
C13 C8 C9 C10 -2.1(2)
S3 C8 C9 C10 175.35(11)
C8 C9 C10 C11 -0.8(2)
C9 C10 C11 O2 -177.50(13)
C9 C10 C11 C12 3.0(2)
O2 C11 C12 C13 178.29(13)
C10 C11 C12 C13 -2.1(2)
C11 C12 C13 C8 -0.9(2)
C9 C8 C13 C12 2.9(2)
S3 C8 C13 C12 -174.67(11)
C20 C19 N1 C21 -66.42(16)
C20 C19 N1 C17 173.02(13)
C20 C19 N1 C15 51.86(16)
C22 C21 N1 C19 -64.64(17)
C22 C21 N1 C17 52.84(17)
C22 C21 N1 C15 174.38(13)
C18 C17 N1 C19 -178.46(14)
C18 C17 N1 C21 60.83(17)
C18 C17 N1 C15 -57.67(17)
C16 C15 N1 C19 58.21(17)
C16 C15 N1 C21 179.32(13)
C16 C15 N1 C17 -59.52(17)
C5 C4 O1 C7 -1.8(2)
C3 C4 O1 C7 177.48(13)
C10 C11 O2 C14 -1.5(2)
C12 C11 O2 C14 178.01(14)
C6 C1 S2 Fe1 166.26(9)
C2 C1 S2 Fe1 -13.83(13)
C9 C8 S3 Fe1 25.74(13)
C13 C8 S3 Fe1 -156.83(10)
